data_7232802
loop_
_publ_author_name
'Chen, Yating'
'Zhou, Yibin'
'Wang, Zhiqiang'
'Wang, Mengzhu'
'Gao, Wenxia'
'Zhou, Yunbing'
'Liu, Miaochang'
'Huang, Xiaobo'
'Wu, Huayue'

_publ_section_title
;
 Enhanced mechanofluorochromic properties of 1,4-dihydropyridine-based
 fluorescent molecules caused by the introduction of halogen atoms
;
_journal_issue 29
_journal_name_full CrystEngComm
_journal_page_first 4258
_journal_paper_doi 10.1039/C9CE00348G
_journal_volume 21
_journal_year 2019
_chemical_formula_moiety 'C28 H26 N2 O2'
_chemical_formula_sum 'C28 H26 N2 O2'
_chemical_formula_weight 422.51
_space_group_crystal_system orthorhombic
_space_group_IT_number 61
_space_group_name_Hall '-P 2ac 2ab'
_space_group_name_H-M_alt 'P b c a'
_symmetry_space_group_name_Hall '-P 2ac 2ab'
_symmetry_space_group_name_H-M 'P b c a'
_atom_sites_solution_hydrogens geom
_atom_sites_solution_primary dual
_audit_creation_date 2018-09-18
_audit_creation_method
;
Olex2 1.2
(compiled 2018.05.29 svn.r3508 for OlexSys, GUI svn.r5506)
;
_audit_update_record
;
2019-02-17 deposited with the CCDC.    2019-05-20 downloaded from the CCDC.
;
_cell_angle_alpha 90
_cell_angle_beta 90
_cell_angle_gamma 90
_cell_formula_units_Z 8
_cell_length_a 20.0543(6)
_cell_length_b 8.8607(3)
_cell_length_c 25.1405(8)
_cell_measurement_reflns_used 6105
_cell_measurement_temperature 170(2)
_cell_measurement_theta_max 45.048
_cell_measurement_theta_min 3.059
_cell_volume 4467.3(2)
_computing_cell_refinement 'SAINT v8.37A (Bruker, 2015)'
_computing_data_reduction 'SAINT v8.37A (Bruker, 2015)'
_computing_molecular_graphics 'Olex2 (Dolomanov et al., 2009)'
_computing_publication_material 'Olex2 (Dolomanov et al., 2009)'
_computing_structure_refinement 'ShelXL (Sheldrick, 2015)'
_computing_structure_solution 'ShelXT (Sheldrick, 2015)'
_diffrn_ambient_temperature 170.01
_diffrn_measured_fraction_theta_full 1.000
_diffrn_measured_fraction_theta_max 0.999
_diffrn_measurement_device_type 'Bruker D8 Venture'
_diffrn_measurement_method '\f and \w scans'
_diffrn_radiation_type GaK\a
_diffrn_radiation_wavelength 1.34139
_diffrn_reflns_av_R_equivalents 0.1373
_diffrn_reflns_av_unetI/netI 0.0812
_diffrn_reflns_Laue_measured_fraction_full 1.000
_diffrn_reflns_Laue_measured_fraction_max 0.999
_diffrn_reflns_limit_h_max 24
_diffrn_reflns_limit_h_min -24
_diffrn_reflns_limit_k_max 8
_diffrn_reflns_limit_k_min -10
_diffrn_reflns_limit_l_max 30
_diffrn_reflns_limit_l_min -30
_diffrn_reflns_number 46033
_diffrn_reflns_point_group_measured_fraction_full 1.000
_diffrn_reflns_point_group_measured_fraction_max 0.999
_diffrn_reflns_theta_full 53.594
_diffrn_reflns_theta_max 54.994
_diffrn_reflns_theta_min 3.059
_diffrn_standards_number 0
_exptl_absorpt_coefficient_mu 0.401
_exptl_absorpt_correction_T_max 0.7508
_exptl_absorpt_correction_T_min 0.6264
_exptl_absorpt_correction_type multi-scan
_exptl_absorpt_process_details
'SADABS-2016/2 (Bruker,2016/2) was used for absorption correction. wR2(int) was 0.1226 before and 0.0822 after correction. The Ratio of minimum to maximum transmission is 0.8343. The \l/2 correction factor is Not present.'
_exptl_crystal_colour yellow
_exptl_crystal_density_diffrn 1.256
_exptl_crystal_description plate
_exptl_crystal_F_000 1792
_exptl_crystal_size_max 0.05
_exptl_crystal_size_mid 0.01
_exptl_crystal_size_min 0.005
_refine_diff_density_max 0.230
_refine_diff_density_min -0.292
_refine_diff_density_rms 0.053
_refine_ls_extinction_method none
_refine_ls_goodness_of_fit_ref 1.069
_refine_ls_hydrogen_treatment constr
_refine_ls_matrix_type full
_refine_ls_number_parameters 310
_refine_ls_number_reflns 4263
_refine_ls_number_restraints 48
_refine_ls_restrained_S_all 1.066
_refine_ls_R_factor_all 0.1829
_refine_ls_R_factor_gt 0.0926
_refine_ls_shift/su_max 0.001
_refine_ls_shift/su_mean 0.000
_refine_ls_structure_factor_coef Fsqd
_refine_ls_weighting_details 'w=1/[\s^2^(Fo^2^)+(0.0508P)^2^+7.2994P] where P=(Fo^2^+2Fc^2^)/3'
_refine_ls_weighting_scheme calc
_refine_ls_wR_factor_gt 0.1703
_refine_ls_wR_factor_ref 0.2082
_reflns_Friedel_coverage 0.000
_reflns_number_gt 2266
_reflns_number_total 4263
_reflns_threshold_expression 'I > 2\s(I)'
_cod_data_source_file c9ce00348g2.cif
_cod_data_source_block wmj18167
_cod_depositor_comments 'Adding full bibliography for 7232802--7232805.cif.'
_cod_database_code 7232802
_shelx_shelxl_version_number 2016/6
_shelx_space_group_comment
;
The symmetry employed for this shelxl refinement is uniquely defined
by the following loop, which should always be used as a source of
symmetry information in preference to the above space-group names.
They are only intended as comments.
;
_shelx_estimated_absorpt_t_max 0.998
_shelx_estimated_absorpt_t_min 0.980
_olex2_refinement_description
;
1. Fixed Uiso
 At 1.2 times of:
  All C(H) groups, All C(H,H) groups
 At 1.5 times of:
  All C(H,H,H) groups
2. Uiso/Uaniso restraints and constraints
C27 \\sim C28 \\sim C29 \\sim C30: within 2A with sigma of 0.01 and sigma for
terminal atoms of 0.02
Uanis(C27) \\sim Ueq, Uanis(C30) \\sim Ueq, Uanis(C29) \\sim Ueq: with sigma of
0.005 and sigma for terminal atoms of 0.01
3. Others
 Fixed Sof: C27(0.66667) H27A(0.66667) H27B(0.66667) C28(0.66667)
 H28A(0.66667) H28B(0.66667) H28C(0.66667) C29(0.33333) H29A(0.33333)
 H29B(0.33333) C30(0.33333) H30A(0.33333) H30B(0.33333) H30C(0.33333)
4.a Secondary CH2 refined with riding coordinates:
 C25(H25A,H25B), C27(H27A,H27B), C29(H29A,H29B)
4.b Aromatic/amide H refined with riding coordinates:
 C1(H1), C2(H2), C3(H3), C4(H4), C5(H5), C7(H7), C8(H8), C10(H10), C12(H12),
 C14(H14), C15(H15), C17(H17), C18(H18), C19(H19), C20(H20), C21(H21)
4.c Idealised Me refined as rotating group:
 C26(H26A,H26B,H26C), C28(H28A,H28B,H28C), C30(H30A,H30B,H30C)
;
_olex2_submission_special_instructions 'No special instructions were received'

loop_
_space_group_symop_operation_xyz
'x, y, z'
'-x+1/2, -y, z+1/2'
'-x, y+1/2, -z+1/2'
'x+1/2, -y+1/2, -z'
'-x, -y, -z'
'x-1/2, y, -z-1/2'
'x, -y-1/2, z-1/2'
'-x-1/2, y-1/2, z'

loop_
_atom_site_label
_atom_site_type_symbol
_atom_site_fract_x
_atom_site_fract_y
_atom_site_fract_z
_atom_site_U_iso_or_equiv
_atom_site_adp_type
_atom_site_occupancy
_atom_site_site_symmetry_order
_atom_site_calc_flag
_atom_site_refinement_flags_posn
_atom_site_refinement_flags_adp
_atom_site_refinement_flags_occupancy
_atom_site_disorder_assembly
_atom_site_disorder_group
O1 O 0.37215(16) 0.4008(6) 0.36021(15) 0.130(2) Uani 1 1 d . . . . .
O2 O 0.26663(13) 0.3404(4) 0.37724(11) 0.0598(9) Uani 1 1 d . . . . .
N1 N 0.53456(15) 0.2419(4) 0.51345(12) 0.0478(9) Uani 1 1 d . . . . .
N2 N 0.2511(2) 0.1231(6) 0.48681(15) 0.0833(15) Uani 1 1 d . . . . .
C1 C 0.5065(2) -0.1367(5) 0.67439(16) 0.0487(11) Uani 1 1 d . . . . .
H1 H 0.540952 -0.138180 0.648436 0.058 Uiso 1 1 calc R . . . .
C2 C 0.5121(2) -0.2265(5) 0.71936(17) 0.0552(12) Uani 1 1 d . . . . .
H2 H 0.549667 -0.290508 0.723654 0.066 Uiso 1 1 calc R . . . .
C3 C 0.4632(2) -0.2231(6) 0.75779(18) 0.0621(13) Uani 1 1 d . . . . .
H3 H 0.466853 -0.284016 0.788734 0.074 Uiso 1 1 calc R . . . .
C4 C 0.4095(3) -0.1311(6) 0.75082(19) 0.0772(16) Uani 1 1 d . . . . .
H4 H 0.375971 -0.127345 0.777479 0.093 Uiso 1 1 calc R . . . .
C5 C 0.4028(2) -0.0431(5) 0.70571(17) 0.0614(13) Uani 1 1 d . . . . .
H5 H 0.364537 0.018882 0.701430 0.074 Uiso 1 1 calc R . . . .
C6 C 0.45147(19) -0.0449(5) 0.66687(15) 0.0420(10) Uani 1 1 d . . . . .
C7 C 0.4438(2) 0.0530(5) 0.61993(15) 0.0458(11) Uani 1 1 d . . . . .
H7 H 0.402164 0.102429 0.615549 0.055 Uiso 1 1 calc R . . . .
C8 C 0.49009(19) 0.0784(5) 0.58317(15) 0.0453(11) Uani 1 1 d . . . . .
H8 H 0.532620 0.033442 0.588253 0.054 Uiso 1 1 calc R . . . .
C9 C 0.48044(18) 0.1704(5) 0.53544(15) 0.0420(10) Uani 1 1 d . . . . .
C10 C 0.41931(19) 0.1804(5) 0.51137(15) 0.0482(11) Uani 1 1 d . . . . .
H10 H 0.382351 0.131367 0.527505 0.058 Uiso 1 1 calc R . . . .
C11 C 0.40896(19) 0.2612(5) 0.46315(16) 0.0485(11) Uani 1 1 d . . . . .
C12 C 0.46600(19) 0.3343(5) 0.44358(17) 0.0504(12) Uani 1 1 d . . . . .
H12 H 0.462017 0.392247 0.411943 0.061 Uiso 1 1 calc R . . . .
C13 C 0.52709(19) 0.3264(5) 0.46776(15) 0.0431(10) Uani 1 1 d . . . . .
C14 C 0.5844(2) 0.4100(5) 0.44663(16) 0.0474(11) Uani 1 1 d . . . . .
H14 H 0.615798 0.432249 0.467960 0.057 Uiso 1 1 calc R . . . .
C15 C 0.5903(2) 0.4529(5) 0.39662(16) 0.0506(11) Uani 1 1 d . . . . .
H15 H 0.556774 0.419390 0.372679 0.061 Uiso 1 1 calc R . . . .
C16 C 0.64343(19) 0.5470(5) 0.37434(16) 0.0432(10) Uani 1 1 d . . . . .
C17 C 0.6404(2) 0.5843(5) 0.32035(17) 0.0528(12) Uani 1 1 d . . . . .
H17 H 0.605165 0.545801 0.299041 0.063 Uiso 1 1 calc R . . . .
C18 C 0.6881(2) 0.6764(5) 0.29772(18) 0.0615(13) Uani 1 1 d . . . . .
H18 H 0.685148 0.701497 0.261057 0.074 Uiso 1 1 calc R . . . .
C19 C 0.7399(2) 0.7322(6) 0.32784(19) 0.0662(14) Uani 1 1 d . . . . .
H19 H 0.772743 0.795153 0.312089 0.079 Uiso 1 1 calc R . . . .
C20 C 0.7435(2) 0.6958(5) 0.38110(18) 0.0623(13) Uani 1 1 d . . . . .
H20 H 0.778963 0.734339 0.402154 0.075 Uiso 1 1 calc R . . . .
C21 C 0.6961(2) 0.6039(5) 0.40398(17) 0.0515(11) Uani 1 1 d . . . . .
H21 H 0.699556 0.578968 0.440633 0.062 Uiso 1 1 calc R . . . .
C22 C 0.34572(19) 0.2641(6) 0.43884(16) 0.0559(13) Uani 1 1 d . . . . .
C23 C 0.2920(2) 0.1884(6) 0.46432(18) 0.0641(15) Uani 1 1 d . . . . .
C24 C 0.3324(2) 0.3410(7) 0.38924(18) 0.0692(15) Uani 1 1 d . . . . .
C25 C 0.2485(2) 0.4270(7) 0.33039(17) 0.0795(17) Uani 1 1 d . . . . .
H25A H 0.263206 0.373798 0.297803 0.095 Uiso 1 1 calc R . . . .
H25B H 0.270179 0.527360 0.331344 0.095 Uiso 1 1 calc R . . . .
C26 C 0.1751(3) 0.4439(7) 0.3305(2) 0.094(2) Uani 1 1 d . . . . .
H26A H 0.161057 0.498208 0.298431 0.141 Uiso 1 1 calc GR . . . .
H26B H 0.161314 0.500769 0.362079 0.141 Uiso 1 1 calc GR . . . .
H26C H 0.154198 0.343894 0.331050 0.141 Uiso 1 1 calc GR . . . .
C27 C 0.6065(4) 0.2081(10) 0.5361(3) 0.046(2) Uani 0.6667 1 d . U P A 1
H27A H 0.609134 0.103299 0.549666 0.055 Uiso 0.6667 1 calc R . P A 1
H27B H 0.640591 0.221328 0.508023 0.055 Uiso 0.6667 1 calc R . P A 1
C28 C 0.6176(4) 0.3188(8) 0.5804(3) 0.065(2) Uani 0.6667 1 d . U P A 1
H28A H 0.611988 0.421691 0.566870 0.097 Uiso 0.6667 1 calc GR . P A 1
H28B H 0.662834 0.306673 0.594505 0.097 Uiso 0.6667 1 calc GR . P A 1
H28C H 0.585135 0.300256 0.608839 0.097 Uiso 0.6667 1 calc GR . P A 1
C29 C 0.5937(7) 0.2640(18) 0.5426(7) 0.033(3) Uani 0.3333 1 d . U P A 2
H29A H 0.586127 0.255642 0.575736 0.039 Uiso 0.3333 1 calc R . P A 2
H29B H 0.609459 0.351360 0.536610 0.039 Uiso 0.3333 1 calc R . P A 2
C30 C 0.6435(5) 0.1406(13) 0.5240(4) 0.032(3) Uani 0.3333 1 d . U P A 2
H30A H 0.653644 0.154951 0.486216 0.049 Uiso 0.3333 1 calc GR . P A 2
H30B H 0.623652 0.040648 0.529306 0.049 Uiso 0.3333 1 calc GR . P A 2
H30C H 0.684728 0.148259 0.544796 0.049 Uiso 0.3333 1 calc GR . P A 2

loop_
_atom_site_aniso_label
_atom_site_aniso_U_11
_atom_site_aniso_U_22
_atom_site_aniso_U_33
_atom_site_aniso_U_23
_atom_site_aniso_U_13
_atom_site_aniso_U_12
O1 0.044(2) 0.243(6) 0.101(3) 0.111(3) 0.023(2) 0.029(3)
O2 0.0475(18) 0.088(2) 0.0441(16) 0.0133(17) -0.0028(13) 0.0117(16)
N1 0.0378(19) 0.065(3) 0.0408(19) 0.0087(19) -0.0001(15) -0.0080(18)
N2 0.042(2) 0.142(4) 0.066(2) 0.038(3) -0.003(2) -0.003(3)
C1 0.040(2) 0.060(3) 0.047(2) 0.003(2) 0.0006(19) -0.005(2)
C2 0.049(3) 0.058(3) 0.058(3) 0.007(3) -0.009(2) -0.002(2)
C3 0.068(3) 0.068(4) 0.051(3) 0.015(3) 0.005(2) 0.000(3)
C4 0.086(4) 0.083(4) 0.063(3) 0.024(3) 0.029(3) 0.024(3)
C5 0.064(3) 0.061(3) 0.059(3) 0.017(3) 0.015(2) 0.016(3)
C6 0.043(2) 0.046(3) 0.037(2) 0.000(2) -0.0028(18) -0.006(2)
C7 0.043(2) 0.049(3) 0.045(2) 0.000(2) -0.0015(19) 0.001(2)
C8 0.036(2) 0.059(3) 0.041(2) 0.005(2) -0.0034(18) -0.001(2)
C9 0.034(2) 0.053(3) 0.040(2) 0.004(2) 0.0039(18) -0.003(2)
C10 0.035(2) 0.063(3) 0.047(2) 0.011(2) 0.0046(18) -0.004(2)
C11 0.032(2) 0.066(3) 0.047(2) 0.013(2) 0.0051(19) 0.006(2)
C12 0.037(2) 0.058(3) 0.056(3) 0.023(2) 0.011(2) 0.011(2)
C13 0.043(2) 0.042(3) 0.045(2) 0.001(2) 0.0086(19) 0.003(2)
C14 0.040(2) 0.048(3) 0.054(3) 0.002(2) 0.007(2) 0.001(2)
C15 0.044(2) 0.055(3) 0.053(3) -0.001(2) 0.007(2) -0.012(2)
C16 0.042(2) 0.040(3) 0.048(2) 0.002(2) 0.0086(19) -0.001(2)
C17 0.054(3) 0.051(3) 0.053(3) 0.005(2) 0.003(2) -0.006(2)
C18 0.075(3) 0.058(3) 0.052(3) 0.012(2) 0.006(2) -0.016(3)
C19 0.062(3) 0.062(3) 0.075(3) 0.019(3) 0.012(3) -0.014(3)
C20 0.051(3) 0.070(4) 0.066(3) 0.014(3) 0.000(2) -0.013(3)
C21 0.046(2) 0.057(3) 0.051(3) 0.012(2) 0.000(2) -0.007(2)
C22 0.034(2) 0.087(4) 0.047(2) 0.022(3) 0.0051(19) 0.005(2)
C23 0.035(2) 0.105(4) 0.052(3) 0.021(3) -0.004(2) 0.005(3)
C24 0.037(3) 0.111(5) 0.059(3) 0.030(3) 0.004(2) 0.016(3)
C25 0.066(3) 0.123(5) 0.049(3) 0.025(3) 0.005(3) 0.033(3)
C26 0.072(4) 0.111(5) 0.100(4) 0.029(4) -0.035(3) 0.004(4)
C27 0.043(3) 0.049(4) 0.046(3) 0.005(3) -0.005(3) -0.004(3)
C28 0.065(4) 0.062(5) 0.067(5) 0.001(4) -0.002(4) 0.010(4)
C29 0.033(5) 0.033(5) 0.032(4) -0.003(4) -0.001(4) -0.001(4)
C30 0.024(5) 0.027(6) 0.046(5) -0.001(5) 0.000(4) 0.008(4)

loop_
_atom_type_symbol
_atom_type_description
_atom_type_scat_dispersion_real
_atom_type_scat_dispersion_imag
_atom_type_scat_source
C C 0.0148 0.0070 'International Tables Vol C Tables 4.2.6.8 and 6.1.1.4'
H H 0.0000 0.0000 'International Tables Vol C Tables 4.2.6.8 and 6.1.1.4'
N N 0.0241 0.0134 'International Tables Vol C Tables 4.2.6.8 and 6.1.1.4'
O O 0.0412 0.0250 'International Tables Vol C Tables 4.2.6.8 and 6.1.1.4'

loop_
_geom_angle_atom_site_label_1
_geom_angle_atom_site_label_2
_geom_angle_atom_site_label_3
_geom_angle
C24 O2 C25 115.0(4)
C9 N1 C13 120.0(3)
C9 N1 C27 119.3(4)
C9 N1 C29 121.4(7)
C13 N1 C27 120.2(4)
C13 N1 C29 116.7(7)
C2 C1 H1 119.6
C6 C1 H1 119.6
C6 C1 C2 120.8(4)
C1 C2 H2 119.9
C3 C2 C1 120.2(4)
C3 C2 H2 119.9
C2 C3 H3 120.5
C4 C3 C2 119.1(4)
C4 C3 H3 120.5
C3 C4 H4 119.3
C3 C4 C5 121.3(5)
C5 C4 H4 119.3
C4 C5 H5 119.8
C6 C5 C4 120.3(4)
C6 C5 H5 119.8
C1 C6 C7 122.6(4)
C5 C6 C1 118.3(4)
C5 C6 C7 119.1(4)
C6 C7 H7 117.1
C8 C7 C6 125.8(4)
C8 C7 H7 117.1
C7 C8 H8 117.5
C7 C8 C9 124.9(4)
C9 C8 H8 117.5
N1 C9 C8 118.9(3)
C10 C9 N1 120.0(4)
C10 C9 C8 121.1(4)
C9 C10 H10 118.7
C9 C10 C11 122.6(4)
C11 C10 H10 118.7
C12 C11 C10 114.3(4)
C12 C11 C22 125.0(4)
C22 C11 C10 120.7(4)
C11 C12 H12 118.3
C13 C12 C11 123.4(4)
C13 C12 H12 118.3
N1 C13 C14 119.4(4)
C12 C13 N1 119.6(4)
C12 C13 C14 121.0(4)
C13 C14 H14 117.9
C15 C14 C13 124.1(4)
C15 C14 H14 117.9
C14 C15 H15 116.8
C14 C15 C16 126.4(4)
C16 C15 H15 116.8
C17 C16 C15 118.3(4)
C21 C16 C15 123.7(4)
C21 C16 C17 118.0(4)
C16 C17 H17 119.7
C18 C17 C16 120.6(4)
C18 C17 H17 119.7
C17 C18 H18 119.7
C19 C18 C17 120.6(4)
C19 C18 H18 119.7
C18 C19 H19 120.3
C18 C19 C20 119.3(4)
C20 C19 H19 120.3
C19 C20 H20 119.8
C21 C20 C19 120.5(5)
C21 C20 H20 119.8
C16 C21 H21 119.5
C20 C21 C16 121.0(4)
C20 C21 H21 119.5
C11 C22 C23 118.6(4)
C11 C22 C24 123.3(4)
C23 C22 C24 118.1(4)
N2 C23 C22 176.1(5)
O1 C24 O2 120.8(4)
O1 C24 C22 127.5(4)
O2 C24 C22 111.7(4)
O2 C25 H25A 110.2
O2 C25 H25B 110.2
O2 C25 C26 107.5(4)
H25A C25 H25B 108.5
C26 C25 H25A 110.2
C26 C25 H25B 110.2
C25 C26 H26A 109.5
C25 C26 H26B 109.5
C25 C26 H26C 109.5
H26A C26 H26B 109.5
H26A C26 H26C 109.5
H26B C26 H26C 109.5
N1 C27 H27A 110.5
N1 C27 H27B 110.5
H27A C27 H27B 108.7
C28 C27 N1 106.2(7)
C28 C27 H27A 110.5
C28 C27 H27B 110.5
C27 C28 H28A 109.5
C27 C28 H28B 109.5
C27 C28 H28C 109.5
H28A C28 H28B 109.5
H28A C28 H28C 109.5
H28B C28 H28C 109.5
N1 C29 H29A 110.4
N1 C29 H29B 110.4
N1 C29 C30 106.7(11)
H29A C29 H29B 108.6
C30 C29 H29A 110.4
C30 C29 H29B 110.4
C29 C30 H30A 109.5
C29 C30 H30B 109.5
C29 C30 H30C 109.5
H30A C30 H30B 109.5
H30A C30 H30C 109.5
H30B C30 H30C 109.5

loop_
_geom_bond_atom_site_label_1
_geom_bond_atom_site_label_2
_geom_bond_distance
O1 C24 1.203(5)
O2 C24 1.354(5)
O2 C25 1.452(5)
N1 C9 1.373(5)
N1 C13 1.379(5)
N1 C27 1.580(9)
N1 C29 1.407(16)
N2 C23 1.153(6)
C1 H1 0.9500
C1 C2 1.387(6)
C1 C6 1.385(5)
C2 H2 0.9500
C2 C3 1.377(6)
C3 H3 0.9500
C3 C4 1.361(6)
C4 H4 0.9500
C4 C5 1.383(6)
C5 H5 0.9500
C5 C6 1.380(5)
C6 C7 1.473(5)
C7 H7 0.9500
C7 C8 1.328(5)
C8 H8 0.9500
C8 C9 1.464(5)
C9 C10 1.370(5)
C10 H10 0.9500
C10 C11 1.423(5)
C11 C12 1.404(5)
C11 C22 1.408(5)
C12 H12 0.9500
C12 C13 1.370(5)
C13 C14 1.467(5)
C14 H14 0.8500
C14 C15 1.319(5)
C15 H15 0.9500
C15 C16 1.464(5)
C16 C17 1.398(5)
C16 C21 1.387(5)
C17 H17 0.9500
C17 C18 1.380(6)
C18 H18 0.9500
C18 C19 1.377(6)
C19 H19 0.9500
C19 C20 1.379(6)
C20 H20 0.9500
C20 C21 1.378(6)
C21 H21 0.9500
C22 C23 1.421(6)
C22 C24 1.446(6)
C25 H25A 0.9900
C25 H25B 0.9900
C25 C26 1.481(7)
C26 H26A 0.9800
C26 H26B 0.9800
C26 H26C 0.9800
C27 H27A 0.9900
C27 H27B 0.9900
C27 C28 1.501(10)
C28 H28A 0.9800
C28 H28B 0.9800
C28 H28C 0.9800
C29 H29A 0.8500
C29 H29B 0.8500
C29 C30 1.553(16)
C30 H30A 0.9800
C30 H30B 0.9800
C30 H30C 0.9800
